data_2101930
loop_
_publ_author_name
'Haines, J.'
'L\'eger, J. M.'
'Schulte, O.'
'Hull, S.'

_publ_section_title
;
 Neutron Diffraction Study of the Ambient-Pressure, Rutile-Type and the
 High-Pressure, CaCl~2~-Type Phases of Ruthenium Dioxide
;
_journal_issue 6
_journal_name_full 'Acta Crystallographica Section B'
_journal_page_first 880
_journal_page_last 884
_journal_paper_doi 10.1107/S0108768197008094
_journal_volume 53
_journal_year 1997
_chemical_formula_sum 'O2 Ru'
_chemical_formula_weight 133.07
_chemical_name_systematic
;
ruthenium dioxide
;
_space_group_IT_number 136
_symmetry_cell_setting tetragonal
_symmetry_space_group_name_Hall '-P 4n 2n'
_symmetry_space_group_name_H-M 'P 42/m n m'
_cell_angle_alpha 90.0
_cell_angle_beta 90.0
_cell_angle_gamma 90.0
_cell_formula_units_Z 2
_cell_length_a 4.49307(7)
_cell_length_b 4.49307(7)
_cell_length_c 3.10639(7)
_cell_measurement_temperature 298
_cell_volume 62.711(2)
_computing_structure_refinement 'TF12LS (David et al, 1988)'
_diffrn_ambient_temperature 298
_diffrn_measurement_device 'Polaris medium resolution diffractometer'
_diffrn_radiation_probe neutron
_diffrn_radiation_source ISIS_spallation_source
_diffrn_radiation_type neutron
_refine_ls_number_constraints 0
_refine_ls_number_parameters 18
_refine_ls_number_restraints 0
_refine_ls_shift/esd_max 0.040
_refine_ls_shift/esd_mean 0.008
_cod_data_source_file br0060.cif
_cod_data_source_block 0.1MPa
_cod_original_cell_volume 62.711(3)
_cod_original_formula_sum 'Ru O2'
_cod_database_code 2101930

loop_
_symmetry_equiv_pos_as_xyz
x,y,z
-x,-y,z
1/2-y,1/2+x,1/2+z
1/2+y,1/2-x,1/2+z
1/2-x,1/2+y,1/2-z
1/2+x,1/2-y,1/2-z
y,x,-z
-y,-x,-z
-x,-y,-z
x,y,-z
1/2+y,1/2-x,1/2-z
1/2-y,1/2+x,1/2-z
1/2+x,1/2-y,1/2+z
1/2-x,1/2+y,1/2+z
-y,-x,z
y,x,z

loop_
_atom_site_aniso_label
_atom_site_aniso_U_11
_atom_site_aniso_U_22
_atom_site_aniso_U_33
_atom_site_aniso_U_12
_atom_site_aniso_U_13
_atom_site_aniso_U_23
Ru 0.00210(10) 0.00210(10) 0.0005(2) -0.0004(2) .0 .0
O 0.00330(10) 0.00330(10) 0.0010(2) -0.0014(2) .0 .0

loop_
_atom_site_label
_atom_site_fract_x
_atom_site_fract_y
_atom_site_fract_z
_atom_site_U_iso_or_equiv
_atom_site_thermal_displace_type
_atom_site_occupancy
Ru .0 .0 .0 0.00160(10) Uani 1.0
O 0.30560(10) 0.30560(10) .0 0.00250(10) Uani 1.0

loop_
_atom_type_symbol
Ru
O

loop_
_geom_angle_atom_site_label_1
_geom_angle_atom_site_label_2
_geom_angle_atom_site_label_3
_geom_angle_site_symmetry_1
_geom_angle_site_symmetry_3
_geom_angle
_geom_angle_publ_flag
O Ru O . 5_544 90.0 yes
O Ru O . 6_454 90.0 yes
O Ru O 5_544 5_545 103.010(10) yes
O Ru O 5_545 6_455 76.99(3) yes

loop_
_geom_bond_atom_site_label_1
_geom_bond_atom_site_label_2
_geom_bond_site_symmetry_1
_geom_bond_site_symmetry_2
_geom_bond_distance
_geom_bond_publ_flag
Ru O . . 1.9418(4) yes
Ru O . 5_544 1.9845(3) yes
O O 5_545 6_455 2.4705(6) yes
O O . 5_544 2.7765(5) yes
O O . 1_556 3.10639(7) yes

loop_
_cod_related_entry_id
_cod_related_entry_database
_cod_related_entry_code
1 ChemSpider 8488619
